data_4067540
loop_
_publ_author_name
'Tacke, Reinhold'
'Nguyen, Binh'
'Burschka, Christian'
'Lippert, W. Peter'
'Hamacher, Alexandra'
'Urban, Christian'
'Kassack, Matthias U.'

_publ_section_title
;
 Sila-Trifluperidol, a Silicon Analogue of the Dopamine (D2) Receptor
 Antagonist Trifluperidol: Synthesis and Pharmacological Characterization
;
_journal_issue 7
_journal_name_full Organometallics
_journal_page_first 1652
_journal_paper_doi 10.1021/om901011t
_journal_volume 29
_journal_year 2010
_chemical_formula_moiety 'C21 H24 Cl F4 N O2 Si'
_chemical_formula_sum 'C21 H24 Cl F4 N O2 Si'
_chemical_formula_weight 461.95
_chemical_name_systematic
; 
 ? 
;
_space_group_IT_number 4
_symmetry_cell_setting monoclinic
_symmetry_space_group_name_Hall 'P 2yb'
_symmetry_space_group_name_H-M 'P 1 21 1'
_atom_sites_solution_hydrogens geom
_atom_sites_solution_primary direct
_atom_sites_solution_secondary difmap
_audit_creation_method SHELXL-97
_cell_angle_alpha 90.00
_cell_angle_beta 110.189(17)
_cell_angle_gamma 90.00
_cell_formula_units_Z 4
_cell_length_a 18.074(3)
_cell_length_b 7.0906(7)
_cell_length_c 18.197(3)
_cell_measurement_reflns_used 5000
_cell_measurement_temperature 193(2)
_cell_measurement_theta_max 24.65
_cell_measurement_theta_min 5.7
_cell_volume 2188.8(6)
_computing_cell_refinement Stoe-IPDS
_computing_data_collection Stoe-IPDS
_computing_data_reduction Stoe-IPDS
_computing_molecular_graphics Ortep/Povray
_computing_publication_material Bruker-SHELXTL
_computing_structure_refinement 'SHELXL-97 (Sheldrick, 1997)'
_computing_structure_solution 'SHELXS-97 (Sheldrick, 1990)'
_diffrn_ambient_temperature 193(2)
_diffrn_measured_fraction_theta_full 0.986
_diffrn_measured_fraction_theta_max 0.986
_diffrn_measurement_device_type image_plate_Stoe-IPDS
_diffrn_measurement_method 'omega and phi scans'
_diffrn_radiation_monochromator graphite
_diffrn_radiation_source 'fine-focus sealed tube'
_diffrn_radiation_type MoK\a
_diffrn_radiation_wavelength 0.71073
_diffrn_reflns_av_R_equivalents 0.0383
_diffrn_reflns_av_sigmaI/netI 0.0540
_diffrn_reflns_limit_h_max 24
_diffrn_reflns_limit_h_min -24
_diffrn_reflns_limit_k_max 9
_diffrn_reflns_limit_k_min -9
_diffrn_reflns_limit_l_max 24
_diffrn_reflns_limit_l_min -24
_diffrn_reflns_number 23053
_diffrn_reflns_theta_full 29.20
_diffrn_reflns_theta_max 29.20
_diffrn_reflns_theta_min 2.40
_exptl_absorpt_coefficient_mu 0.281
_exptl_absorpt_correction_type none
_exptl_crystal_colour colorless
_exptl_crystal_density_diffrn 1.402
_exptl_crystal_density_method 'not measured'
_exptl_crystal_description needle
_exptl_crystal_F_000 960
_exptl_crystal_size_max .5
_exptl_crystal_size_mid .3
_exptl_crystal_size_min .2
_refine_diff_density_max 0.428
_refine_diff_density_min -0.278
_refine_diff_density_rms 0.049
_refine_ls_abs_structure_details 'Flack H D (1983), Acta Cryst. A39, 876-881'
_refine_ls_abs_structure_Flack 0.07(6)
_refine_ls_extinction_method none
_refine_ls_goodness_of_fit_ref 0.991
_refine_ls_hydrogen_treatment mixed
_refine_ls_matrix_type full
_refine_ls_number_parameters 766
_refine_ls_number_reflns 11269
_refine_ls_number_restraints 326
_refine_ls_restrained_S_all 1.045
_refine_ls_R_factor_all 0.0701
_refine_ls_R_factor_gt 0.0444
_refine_ls_shift/su_max 0.002
_refine_ls_shift/su_mean 0.000
_refine_ls_structure_factor_coef Fsqd
_refine_ls_weighting_details 'calc w=1/[\s^2^(Fo^2^)+(0.0697P)^2^+0.0000P] where P=(Fo^2^+2Fc^2^)/3'
_refine_ls_weighting_scheme calc
_refine_ls_wR_factor_gt 0.1055
_refine_ls_wR_factor_ref 0.1194
_reflns_number_gt 8181
_reflns_number_total 11269
_reflns_threshold_expression >2sigma(I)
_cod_data_source_file om901011t_si_002.cif
_cod_data_source_block Compound2b
_cod_original_cell_volume 2188.8(5)
_cod_original_sg_symbol_H-M P21
_cod_database_code 4067540

loop_
_symmetry_equiv_pos_as_xyz
'x, y, z'
'-x, y+1/2, -z'

loop_
_atom_site_label
_atom_site_type_symbol
_atom_site_fract_x
_atom_site_fract_y
_atom_site_fract_z
_atom_site_U_iso_or_equiv
_atom_site_adp_type
_atom_site_occupancy
_atom_site_symmetry_multiplicity
_atom_site_calc_flag
_atom_site_refinement_flags
_atom_site_disorder_assembly
_atom_site_disorder_group
Cl1 Cl 0.08445(5) 0.8986(3) 0.17133(4) 0.05023(19) Uani 1 1 d . . .
Si1 Si -0.04434(4) 0.3677(3) 0.10530(4) 0.03465(17) Uani 1 1 d . . .
N1 N 0.13379(12) 0.4804(5) 0.19842(12) 0.0331(4) Uani 1 1 d . . .
H1N H 0.1191(19) 0.624(6) 0.1877(19) 0.050 Uiso 1 1 d . . .
O1 O -0.06614(13) 0.1426(4) 0.09855(14) 0.0493(5) Uani 1 1 d . . .
H1O H -0.0244 0.0789 0.1137 0.074 Uiso 1 1 calc R . .
O2 O 0.28910(14) 0.3419(7) 0.41741(17) 0.0863(11) Uani 1 1 d . . .
F1 F 0.63950(13) 0.2954(5) 0.64468(13) 0.0718(6) Uani 1 1 d . . .
C1 C -0.13794(16) 0.4932(5) 0.05000(15) 0.0359(5) Uani 1 1 d . . .
C2 C -0.19979(16) 0.3965(6) -0.00496(16) 0.0409(6) Uani 1 1 d . . .
H2 H -0.1948 0.2655 -0.0132 0.049 Uiso 1 1 calc R . .
C3 C -0.26905(17) 0.4916(6) -0.04798(17) 0.0455(7) Uani 1 1 d . A .
C4 C -0.2772(2) 0.6831(6) -0.0361(2) 0.0504(8) Uani 1 1 d . . .
H4 H -0.3246 0.7466 -0.0650 0.060 Uiso 1 1 calc R . .
C5 C -0.21631(19) 0.7810(5) 0.01788(18) 0.0465(7) Uani 1 1 d . . .
H5 H -0.2214 0.9119 0.0261 0.056 Uiso 1 1 calc R . .
C6 C -0.14778(18) 0.6862(5) 0.05979(17) 0.0397(6) Uani 1 1 d . . .
H6 H -0.1060 0.7546 0.0965 0.048 Uiso 1 1 calc R . .
C7 C -0.33302(19) 0.3843(4) -0.10842(18) 0.0644(10) Uani 1 1 d D . .
F4A F -0.3077(3) 0.2231(11) -0.1332(6) 0.085(5) Uani 0.177(7) 1 d PDU A 5
F2A F -0.3908(4) 0.3327(16) -0.0801(3) 0.107(7) Uani 0.177(7) 1 d PDU A 5
F3A F -0.3685(5) 0.4910(9) -0.1735(4) 0.051(3) Uani 0.177(7) 1 d PDU A 5
F4B F -0.3196(4) 0.3617(16) -0.1772(3) 0.058(3) Uani 0.257(10) 1 d PDU A 6
F2B F -0.3437(4) 0.2081(5) -0.0836(3) 0.050(3) Uani 0.257(10) 1 d PDU A 6
F3B F -0.4033(2) 0.4761(9) -0.1259(5) 0.086(4) Uani 0.257(10) 1 d PDU A 6
F4C F -0.3415(4) 0.4320(12) -0.1812(2) 0.0732(16) Uani 0.566(12) 1 d PDU A 7
F2C F -0.3238(3) 0.1942(5) -0.1015(3) 0.0599(15) Uani 0.566(12) 1 d PDU A 7
F3C F -0.40559(17) 0.4223(6) -0.1001(3) 0.0554(14) Uani 0.566(12) 1 d PDU A 7
C8 C 0.03367(16) 0.4314(5) 0.06414(14) 0.0353(6) Uani 1 1 d . . .
H8A H 0.0243 0.3598 0.0151 0.042 Uiso 1 1 calc R . .
H8B H 0.0288 0.5672 0.0507 0.042 Uiso 1 1 calc R . .
C9 C 0.11705(16) 0.3929(5) 0.11869(15) 0.0363(5) Uani 1 1 d . . .
H9A H 0.1253 0.2550 0.1247 0.044 Uiso 1 1 calc R . .
H9B H 0.1547 0.4437 0.0951 0.044 Uiso 1 1 calc R . .
C10 C 0.08661(16) 0.3951(5) 0.24389(14) 0.0373(6) Uani 1 1 d . . .
H10A H 0.1083 0.4386 0.2989 0.045 Uiso 1 1 calc R . .
H10B H 0.0917 0.2561 0.2438 0.045 Uiso 1 1 calc R . .
C11 C -0.00020(16) 0.4483(5) 0.20968(15) 0.0404(6) Uani 1 1 d . . .
H11A H -0.0057 0.5868 0.2121 0.048 Uiso 1 1 calc R . .
H11B H -0.0290 0.3895 0.2412 0.048 Uiso 1 1 calc R . .
C12 C 0.22057(16) 0.4847(5) 0.24551(17) 0.0436(6) Uani 1 1 d . . .
H12A H 0.2283 0.5441 0.2969 0.052 Uiso 1 1 calc R . .
H12B H 0.2478 0.5640 0.2179 0.052 Uiso 1 1 calc R . .
C13 C 0.2582(2) 0.2893(6) 0.2589(2) 0.0568(9) Uani 1 1 d . . .
H13A H 0.2584 0.2377 0.2085 0.068 Uiso 1 1 calc R . .
H13B H 0.2263 0.2039 0.2792 0.068 Uiso 1 1 calc R . .
C14 C 0.34252(19) 0.2963(6) 0.3171(2) 0.0515(8) Uani 1 1 d . . .
H14A H 0.3698 0.1782 0.3124 0.062 Uiso 1 1 calc R . .
H14B H 0.3706 0.4021 0.3026 0.062 Uiso 1 1 calc R . .
C15 C 0.34829(18) 0.3207(6) 0.4014(2) 0.0481(7) Uani 1 1 d . . .
C16 C 0.42716(17) 0.3133(5) 0.46451(18) 0.0403(6) Uani 1 1 d . . .
C17 C 0.49666(17) 0.3045(5) 0.44884(18) 0.0425(6) Uani 1 1 d . . .
H17 H 0.4951 0.3031 0.3961 0.051 Uiso 1 1 calc R . .
C18 C 0.56859(19) 0.2976(6) 0.5096(2) 0.0491(7) Uani 1 1 d . . .
H18 H 0.6165 0.2896 0.4991 0.059 Uiso 1 1 calc R . .
C19 C 0.56909(19) 0.3027(5) 0.58519(19) 0.0486(7) Uani 1 1 d . . .
C20 C 0.5015(2) 0.3122(6) 0.6038(2) 0.0547(8) Uani 1 1 d . . .
H20 H 0.5040 0.3154 0.6567 0.066 Uiso 1 1 calc R . .
C21 C 0.4305(2) 0.3168(6) 0.54315(19) 0.0497(7) Uani 1 1 d . . .
H21 H 0.3829 0.3224 0.5543 0.060 Uiso 1 1 calc R . .
Si31 Si 0.77636(4) 0.4867(3) 0.44584(4) 0.03369(16) Uani 1 1 d . C .
N31 N 0.93228(12) 0.3891(5) 0.58803(12) 0.0335(5) Uani 1 1 d . . .
H31N H 0.926(2) 0.261(6) 0.581(2) 0.050 Uiso 1 1 d . C .
O31 O 0.75968(14) 0.7116(4) 0.42787(13) 0.0491(5) Uani 1 1 d . . .
H31O H 0.7881 0.7745 0.4664 0.074 Uiso 1 1 calc R . .
C31 C 0.69337(15) 0.3609(5) 0.37076(15) 0.0357(6) Uani 1 1 d . . .
C32 C 0.69222(19) 0.1634(5) 0.36634(17) 0.0432(7) Uani 1 1 d . . .
H32 H 0.7336 0.0934 0.4028 0.052 Uiso 1 1 calc R . .
C33 C 0.6324(2) 0.0685(5) 0.31032(19) 0.0496(8) Uani 1 1 d . . .
H33 H 0.6326 -0.0654 0.3089 0.060 Uiso 1 1 calc R . .
C34 C 0.57180(18) 0.1681(5) 0.25597(17) 0.0436(7) Uani 1 1 d . . .
H34 H 0.5305 0.1030 0.2173 0.052 Uiso 1 1 calc R . .
C35 C 0.57208(15) 0.3635(5) 0.25868(14) 0.0368(6) Uani 1 1 d . B .
C36 C 0.63263(15) 0.4586(5) 0.31558(14) 0.0370(6) Uani 1 1 d . . .
H36 H 0.6324 0.5925 0.3167 0.044 Uiso 1 1 calc R . .
C37 C 0.50833(14) 0.4762(4) 0.20129(13) 0.0477(7) Uani 1 1 d D . .
F33A F 0.5341(5) 0.5701(12) 0.1503(5) 0.090(5) Uani 0.224(8) 1 d PDU B 3
F34A F 0.4767(5) 0.6060(10) 0.2359(4) 0.049(3) Uani 0.224(8) 1 d PDU B 3
F32A F 0.4486(4) 0.3648(9) 0.1583(5) 0.113(6) Uani 0.224(8) 1 d PDU B 3
F33B F 0.5364(2) 0.6325(6) 0.1776(3) 0.0500(14) Uani 0.539(11) 1 d PDU B 4
F34B F 0.4543(2) 0.5344(9) 0.2321(2) 0.0555(14) Uani 0.539(11) 1 d PDU B 4
F32B F 0.4691(2) 0.3779(5) 0.13597(19) 0.0451(13) Uani 0.539(11) 1 d PDU B 4
F33C F 0.5187(6) 0.6626(12) 0.2033(7) 0.065(3) Uani 0.237(9) 1 d PDU B 8
F34C F 0.4385(6) 0.4493(16) 0.2159(6) 0.065(3) Uani 0.237(9) 1 d PDU B 8
F32C F 0.4921(5) 0.4247(13) 0.1269(4) 0.048(3) Uani 0.237(9) 1 d PDU B 8
C38 C 0.87296(16) 0.4111(5) 0.44097(14) 0.0359(6) Uani 1 1 d . . .
H38A H 0.8733 0.2723 0.4352 0.043 Uiso 1 1 calc R C .
H38B H 0.8805 0.4684 0.3945 0.043 Uiso 1 1 calc R . .
C39 C 0.94063(14) 0.4700(5) 0.51454(14) 0.0336(5) Uani 1 1 d . C .
H39A H 0.9911 0.4269 0.5103 0.040 Uiso 1 1 calc R . .
H39B H 0.9422 0.6093 0.5183 0.040 Uiso 1 1 calc R . .
C40 C 0.86519(15) 0.4707(5) 0.60800(14) 0.0358(5) Uani 1 1 d . C .
H40A H 0.8701 0.6098 0.6105 0.043 Uiso 1 1 calc R . .
H40B H 0.8680 0.4251 0.6603 0.043 Uiso 1 1 calc R . .
C41 C 0.78544(15) 0.4169(5) 0.54800(15) 0.0362(6) Uani 1 1 d . . .
H41A H 0.7431 0.4790 0.5621 0.043 Uiso 1 1 calc R C .
H41B H 0.7781 0.2789 0.5498 0.043 Uiso 1 1 calc R . .
C42A C 1.0040(3) 0.4376(9) 0.6608(3) 0.0316(11) Uani 0.607(5) 1 d PD C 1
H42A H 1.0116 0.5760 0.6645 0.038 Uiso 0.607(5) 1 calc PR C 1
H42B H 0.9947 0.3939 0.7085 0.038 Uiso 0.607(5) 1 calc PR C 1
C43A C 1.0763(3) 0.3445(9) 0.6552(3) 0.0453(13) Uani 0.607(5) 1 d PD C 1
H43A H 1.0910 0.4076 0.6137 0.054 Uiso 0.607(5) 1 calc PR C 1
H43B H 1.0637 0.2114 0.6394 0.054 Uiso 0.607(5) 1 calc PR C 1
C44A C 1.1479(3) 0.3496(9) 0.7325(3) 0.0448(13) Uani 0.607(5) 1 d PD C 1
H44A H 1.1322 0.2953 0.7751 0.054 Uiso 0.607(5) 1 calc PR C 1
H44B H 1.1905 0.2699 0.7266 0.054 Uiso 0.607(5) 1 calc PR C 1
C45A C 1.1794(3) 0.5474(10) 0.7555(3) 0.0387(12) Uani 0.607(5) 1 d PD C 1
O32A O 1.1438(2) 0.6877(7) 0.7243(3) 0.0527(12) Uani 0.607(5) 1 d PD C 1
C46A C 1.2589(4) 0.5708(12) 0.8215(4) 0.0401(17) Uani 0.607(5) 1 d PD C 1
C47A C 1.3067(6) 0.4144(16) 0.8512(7) 0.052(2) Uani 0.607(5) 1 d PD C 1
H47A H 1.2887 0.2921 0.8319 0.063 Uiso 0.607(5) 1 calc PR C 1
C48A C 1.3804(6) 0.4359(18) 0.9088(8) 0.051(3) Uani 0.607(5) 1 d PD C 1
H48A H 1.4147 0.3314 0.9272 0.062 Uiso 0.607(5) 1 calc PR C 1
C49A C 1.4014(6) 0.6125(17) 0.9378(9) 0.050(3) Uani 0.607(5) 1 d PD C 1
F31A F 1.4760(7) 0.638(3) 0.9885(8) 0.107(5) Uani 0.607(5) 1 d PD C 1
C50A C 1.3569(5) 0.7704(14) 0.9082(6) 0.055(2) Uani 0.607(5) 1 d PD C 1
H50A H 1.3761 0.8916 0.9279 0.066 Uiso 0.607(5) 1 calc PR C 1
C51A C 1.2843(3) 0.7527(9) 0.8498(3) 0.053(2) Uani 0.607(5) 1 d PD C 1
H51A H 1.2524 0.8602 0.8293 0.063 Uiso 0.607(5) 1 calc PR C 1
C42B C 1.0130(3) 0.3506(9) 0.6465(3) 0.039(2) Uani 0.393(5) 1 d PRD C 2
H42C H 1.0449 0.2807 0.6210 0.046 Uiso 0.393(5) 1 calc PR C 2
H42D H 1.0084 0.2719 0.6897 0.046 Uiso 0.393(5) 1 calc PR C 2
C43B C 1.0537(4) 0.5375(11) 0.6794(4) 0.0397(18) Uani 0.393(5) 1 d PD C 2
H43C H 1.0569 0.6180 0.6362 0.048 Uiso 0.393(5) 1 calc PR C 2
H43D H 1.0228 0.6056 0.7066 0.048 Uiso 0.393(5) 1 calc PR C 2
C44B C 1.1358(5) 0.4963(12) 0.7363(5) 0.044(2) Uani 0.393(5) 1 d PD C 2
H44C H 1.1653 0.4238 0.7089 0.052 Uiso 0.393(5) 1 calc PR C 2
H44D H 1.1316 0.4170 0.7795 0.052 Uiso 0.393(5) 1 calc PR C 2
C45B C 1.1816(4) 0.6760(14) 0.7705(5) 0.0380(18) Uani 0.393(5) 1 d PD C 2
O32B O 1.1545(3) 0.8319(9) 0.7504(3) 0.0456(16) Uani 0.393(5) 1 d PD C 2
C46B C 1.2645(6) 0.6613(16) 0.8315(6) 0.043(3) Uani 0.393(5) 1 d PD C 2
C47B C 1.3012(10) 0.487(2) 0.8490(11) 0.057(5) Uani 0.393(5) 1 d PD C 2
H47B H 1.2758 0.3739 0.8251 0.068 Uiso 0.393(5) 1 calc PR C 2
C48B C 1.3764(10) 0.487(3) 0.9030(13) 0.054(5) Uani 0.393(5) 1 d PD C 2
H48B H 1.4030 0.3701 0.9190 0.065 Uiso 0.393(5) 1 calc PR C 2
C49B C 1.4135(9) 0.650(2) 0.9340(13) 0.042(4) Uani 0.393(5) 1 d PD C 2
F31B F 1.4836(9) 0.640(3) 0.9931(9) 0.064(4) Uani 0.393(5) 1 d PD C 2
C50B C 1.3748(7) 0.8196(19) 0.9194(10) 0.050(3) Uani 0.393(5) 1 d PD C 2
H50B H 1.3999 0.9305 0.9456 0.060 Uiso 0.393(5) 1 calc PR C 2
C51B C 1.29952(4) 0.8271(3) 0.86651(4) 0.053(3) Uani 0.393(5) 1 d PD C 2
H51B H 1.2720 0.9436 0.8542 0.064 Uiso 0.393(5) 1 calc PR C 2
Cl2 Cl 0.10749(4) 0.4640(3) 0.45016(4) 0.04149(16) Uani 1 1 d R . .

loop_
_atom_site_aniso_label
_atom_site_aniso_U_11
_atom_site_aniso_U_22
_atom_site_aniso_U_33
_atom_site_aniso_U_23
_atom_site_aniso_U_13
_atom_site_aniso_U_12
Cl1 0.0678(5) 0.0226(3) 0.0496(4) 0.0013(3) 0.0066(3) 0.0064(3)
Si1 0.0379(4) 0.0287(4) 0.0340(3) -0.0010(3) 0.0082(3) 0.0000(3)
N1 0.0371(10) 0.0243(11) 0.0336(10) -0.0005(9) 0.0065(8) 0.0008(10)
O1 0.0482(12) 0.0295(11) 0.0639(14) -0.0012(10) 0.0116(10) -0.0015(9)
O2 0.0398(12) 0.152(3) 0.0734(17) 0.043(2) 0.0272(12) 0.0194(16)
F1 0.0591(12) 0.0796(17) 0.0597(12) -0.0020(11) -0.0011(10) 0.0027(11)
C1 0.0384(13) 0.0305(14) 0.0377(12) -0.0003(11) 0.0116(10) -0.0013(12)
C2 0.0390(14) 0.0367(15) 0.0396(13) -0.0026(12) 0.0042(11) -0.0054(13)
C3 0.0409(14) 0.0483(19) 0.0404(14) 0.0011(14) 0.0053(11) -0.0028(14)
C4 0.0442(16) 0.053(2) 0.0498(17) 0.0088(14) 0.0115(14) 0.0082(14)
C5 0.0520(17) 0.0353(16) 0.0520(17) 0.0002(13) 0.0176(14) 0.0049(13)
C6 0.0430(15) 0.0328(15) 0.0418(14) -0.0036(11) 0.0126(12) -0.0019(12)
C7 0.0514(19) 0.078(3) 0.0469(17) 0.0049(19) -0.0043(14) -0.003(2)
F4A 0.085(6) 0.084(6) 0.084(6) -0.004(2) 0.028(3) -0.001(2)
F2A 0.106(7) 0.106(7) 0.107(7) 0.001(2) 0.035(3) -0.002(2)
F3A 0.049(4) 0.052(4) 0.047(4) -0.002(2) 0.012(2) 0.001(2)
F4B 0.063(3) 0.054(3) 0.051(3) -0.0071(19) 0.012(2) 0.001(2)
F2B 0.046(3) 0.052(3) 0.051(3) -0.0050(18) 0.0174(19) -0.0071(19)
F3B 0.082(4) 0.085(5) 0.087(4) 0.004(2) 0.023(2) -0.004(2)
F4C 0.077(2) 0.075(2) 0.0580(19) -0.0051(14) 0.0111(14) -0.0027(18)
F2C 0.0514(18) 0.058(2) 0.064(2) -0.0103(14) 0.0113(15) -0.0152(14)
F3C 0.0367(16) 0.056(2) 0.0589(19) 0.0120(15) -0.0020(12) -0.0105(12)
C8 0.0469(14) 0.0274(15) 0.0291(11) -0.0017(9) 0.0099(10) 0.0006(10)
C9 0.0444(14) 0.0281(13) 0.0381(12) -0.0004(11) 0.0162(11) -0.0008(12)
C10 0.0457(15) 0.0361(14) 0.0271(11) 0.0037(11) 0.0089(10) 0.0020(12)
C11 0.0432(14) 0.0432(17) 0.0354(12) 0.0028(11) 0.0143(11) 0.0034(12)
C12 0.0391(13) 0.0330(15) 0.0496(15) 0.0018(13) 0.0037(12) -0.0003(13)
C13 0.0453(17) 0.0401(18) 0.069(2) -0.0044(15) -0.0012(15) 0.0096(14)
C14 0.0409(16) 0.0472(19) 0.0599(19) 0.0005(15) 0.0089(14) 0.0083(14)
C15 0.0369(14) 0.0449(18) 0.0620(19) 0.0172(14) 0.0162(13) 0.0052(13)
C16 0.0393(14) 0.0304(14) 0.0537(16) 0.0076(12) 0.0192(13) 0.0050(11)
C17 0.0441(15) 0.0370(16) 0.0498(16) -0.0004(12) 0.0205(13) -0.0017(12)
C18 0.0404(16) 0.049(2) 0.0576(18) -0.0013(15) 0.0164(14) -0.0017(14)
C19 0.0495(17) 0.0354(17) 0.0529(17) -0.0008(13) 0.0074(14) 0.0016(13)
C20 0.065(2) 0.049(2) 0.0509(17) 0.0031(14) 0.0212(16) 0.0052(16)
C21 0.0545(18) 0.0453(18) 0.0556(18) 0.0089(14) 0.0269(15) 0.0095(14)
Si31 0.0339(3) 0.0272(4) 0.0334(3) 0.0007(3) 0.0031(3) 0.0016(3)
N31 0.0301(10) 0.0286(11) 0.0354(10) 0.0035(9) 0.0032(8) -0.0072(9)
O31 0.0533(13) 0.0291(11) 0.0481(12) -0.0012(8) -0.0038(10) 0.0008(9)
C31 0.0328(12) 0.0335(15) 0.0346(12) 0.0036(11) 0.0040(10) 0.0019(11)
C32 0.0496(17) 0.0280(14) 0.0446(15) 0.0048(11) 0.0067(13) 0.0003(12)
C33 0.0585(19) 0.0303(16) 0.0549(18) -0.0018(13) 0.0131(15) -0.0078(14)
C34 0.0435(16) 0.0414(17) 0.0415(15) -0.0034(12) 0.0091(12) -0.0120(13)
C35 0.0343(12) 0.0399(16) 0.0323(12) 0.0017(11) 0.0064(10) -0.0035(12)
C36 0.0375(13) 0.0311(14) 0.0342(12) 0.0017(11) 0.0018(10) 0.0009(12)
C37 0.0398(14) 0.0561(19) 0.0379(13) 0.0037(15) 0.0016(11) -0.0045(15)
F33A 0.093(5) 0.090(5) 0.088(5) 0.001(2) 0.031(3) 0.005(2)
F34A 0.049(3) 0.044(3) 0.049(3) -0.0024(19) 0.010(2) 0.001(2)
F32A 0.111(6) 0.111(6) 0.112(6) -0.001(2) 0.034(3) 0.000(2)
F33B 0.0544(19) 0.0459(19) 0.0399(19) 0.0138(14) 0.0038(13) 0.0040(14)
F34B 0.0472(19) 0.058(2) 0.0588(19) 0.0034(15) 0.0157(14) 0.0087(16)
F32B 0.0357(17) 0.0542(18) 0.0330(15) 0.0028(13) -0.0038(12) -0.0107(14)
F33C 0.064(4) 0.062(4) 0.065(4) 0.001(2) 0.017(2) 0.006(2)
F34C 0.061(4) 0.067(4) 0.067(4) 0.005(2) 0.024(2) 0.003(2)
F32C 0.049(3) 0.054(3) 0.044(3) 0.0061(18) 0.018(2) -0.0034(19)
C38 0.0434(14) 0.0326(14) 0.0298(11) 0.0002(10) 0.0100(10) -0.0008(11)
C39 0.0343(12) 0.0294(13) 0.0365(12) 0.0020(11) 0.0111(10) -0.0024(11)
C40 0.0453(13) 0.0313(13) 0.0292(11) -0.0031(11) 0.0110(10) -0.0045(13)
C41 0.0326(12) 0.0361(15) 0.0402(13) -0.0006(11) 0.0129(10) 0.0027(10)
C42A 0.026(2) 0.038(3) 0.0242(18) -0.002(2) 0.0010(16) -0.001(2)
C43A 0.028(2) 0.056(3) 0.043(2) -0.006(2) 0.0013(18) 0.008(2)
C44A 0.033(2) 0.048(4) 0.044(2) -0.002(2) 0.0013(19) 0.004(2)
C45A 0.030(3) 0.047(4) 0.036(2) 0.006(2) 0.007(2) 0.002(2)
O32A 0.039(2) 0.050(3) 0.055(2) 0.0140(19) -0.0018(19) 0.0006(17)
C46A 0.030(3) 0.056(5) 0.029(3) 0.007(3) 0.004(2) 0.004(4)
C47A 0.038(4) 0.059(6) 0.050(4) 0.009(5) 0.002(3) -0.005(4)
C48A 0.036(4) 0.056(7) 0.048(4) 0.022(4) -0.004(3) 0.003(4)
C49A 0.033(5) 0.074(7) 0.038(4) 0.016(4) 0.005(3) -0.020(4)
F31A 0.055(5) 0.148(11) 0.076(6) 0.019(6) -0.032(4) -0.027(5)
C50A 0.054(5) 0.053(5) 0.056(5) -0.011(4) 0.017(4) -0.023(4)
C51A 0.055(5) 0.054(6) 0.050(4) -0.001(4) 0.020(3) 0.011(4)
C42B 0.034(4) 0.021(4) 0.050(5) 0.003(3) 0.002(3) 0.002(3)
C43B 0.028(3) 0.044(4) 0.041(4) 0.003(3) 0.005(3) -0.002(3)
C44B 0.027(4) 0.039(5) 0.053(4) -0.005(4) -0.002(3) -0.010(4)
C45B 0.026(4) 0.047(6) 0.037(4) 0.003(4) 0.006(3) -0.003(3)
O32B 0.033(3) 0.042(4) 0.055(3) -0.002(3) 0.007(2) -0.004(2)
C46B 0.043(7) 0.051(9) 0.038(6) 0.010(6) 0.017(5) 0.012(7)
C47B 0.047(8) 0.053(10) 0.058(7) 0.004(8) 0.003(6) -0.015(8)
C48B 0.044(7) 0.035(9) 0.066(9) 0.021(6) -0.002(6) 0.010(6)
C49B 0.022(5) 0.061(8) 0.041(6) 0.010(5) 0.007(4) -0.022(5)
F31B 0.051(7) 0.083(9) 0.040(5) 0.000(5) -0.008(5) -0.015(6)
C50B 0.045(6) 0.043(7) 0.056(6) -0.010(5) 0.008(5) -0.022(5)
C51B 0.051(6) 0.057(8) 0.054(6) 0.003(5) 0.022(5) 0.004(5)
Cl2 0.0526(4) 0.0259(3) 0.0512(4) 0.0021(3) 0.0245(3) 0.0049(3)

loop_
_atom_type_symbol
_atom_type_description
_atom_type_scat_dispersion_real
_atom_type_scat_dispersion_imag
_atom_type_scat_source
C C 0.0033 0.0016 'International Tables Vol C Tables 4.2.6.8 and 6.1.1.4'
H H 0.0000 0.0000 'International Tables Vol C Tables 4.2.6.8 and 6.1.1.4'
N N 0.0061 0.0033 'International Tables Vol C Tables 4.2.6.8 and 6.1.1.4'
O O 0.0106 0.0060 'International Tables Vol C Tables 4.2.6.8 and 6.1.1.4'
F F 0.0171 0.0103 'International Tables Vol C Tables 4.2.6.8 and 6.1.1.4'
Si Si 0.0817 0.0704 'International Tables Vol C Tables 4.2.6.8 and 6.1.1.4'
Cl Cl 0.1484 0.1585 'International Tables Vol C Tables 4.2.6.8 and 6.1.1.4'

loop_
_geom_angle_atom_site_label_1
_geom_angle_atom_site_label_2
_geom_angle_atom_site_label_3
_geom_angle
O1 Si1 C8 113.65(12)
O1 Si1 C1 105.89(12)
C8 Si1 C1 109.73(12)
O1 Si1 C11 112.30(13)
C8 Si1 C11 102.50(12)
C1 Si1 C11 112.94(13)
H1N N1 C10 109.6(18)
H1N N1 C12 103.4(18)
C10 N1 C12 111.8(2)
H1N N1 C9 105.4(18)
C10 N1 C9 113.6(2)
C12 N1 C9 112.3(2)
C2 C1 C6 117.8(3)
C2 C1 Si1 120.3(2)
C6 C1 Si1 121.9(2)
C1 C2 C3 120.3(3)
C4 C3 C2 120.4(3)
C4 C3 C7 120.9(3)
C2 C3 C7 118.7(3)
C5 C4 C3 119.9(3)
C4 C5 C6 119.3(3)
C5 C6 C1 122.2(3)
F4C C7 F2C 108.3(3)
F4C C7 F3B 82.4(4)
F2C C7 F3B 124.7(3)
F4C C7 F4A 79.6(5)
F2C C7 F4A 32.3(5)
F3B C7 F4A 135.6(4)
F4C C7 F2A 127.4(4)
F2C C7 F2A 77.5(5)
F3B C7 F2A 56.2(6)
F4A C7 F2A 106.7(2)
F4C C7 F2B 125.8(4)
F2C C7 F2B 24.3(3)
F3B C7 F2B 106.7(2)
F4A C7 F2B 56.3(6)
F2A C7 F2B 54.2(6)
F4C C7 F4B 26.8(4)
F2C C7 F4B 85.0(3)
F3B C7 F4B 106.8(2)
F4A C7 F4B 54.0(6)
F2A C7 F4B 135.8(3)
F2B C7 F4B 106.6(2)
F4C C7 F3A 29.8(5)
F2C C7 F3A 129.5(4)
F3B C7 F3A 54.0(6)
F4A C7 F3A 106.7(2)
F2A C7 F3A 106.6(2)
F2B C7 F3A 135.8(3)
F4B C7 F3A 56.5(6)
F4C C7 F3C 105.7(3)
F2C C7 F3C 105.7(3)
F3B C7 F3C 25.8(4)
F4A C7 F3C 129.2(4)
F2A C7 F3C 30.9(5)
F2B C7 F3C 84.0(4)
F4B C7 F3C 126.4(4)
F3A C7 F3C 79.1(5)
F4C C7 C3 113.5(3)
F2C C7 C3 113.4(3)
F3B C7 C3 110.5(3)
F4A C7 C3 113.9(3)
F2A C7 C3 110.8(3)
F2B C7 C3 112.5(2)
F4B C7 C3 113.4(3)
F3A C7 C3 111.6(3)
F3C C7 C3 109.8(3)
C9 C8 Si1 114.31(17)
N1 C9 C8 112.3(2)
N1 C10 C11 112.0(2)
C10 C11 Si1 110.88(19)
N1 C12 C13 113.0(2)
C12 C13 C14 111.4(3)
C15 C14 C13 114.2(3)
O2 C15 C16 120.6(3)
O2 C15 C14 120.1(3)
C16 C15 C14 119.4(3)
C17 C16 C21 119.1(3)
C17 C16 C15 122.6(3)
C21 C16 C15 118.3(3)
C16 C17 C18 120.4(3)
C19 C18 C17 118.5(3)
F1 C19 C18 118.6(3)
F1 C19 C20 118.2(3)
C18 C19 C20 123.2(3)
C21 C20 C19 117.8(3)
C20 C21 C16 120.9(3)
O31 Si31 C38 112.55(14)
O31 Si31 C31 105.85(12)
C38 Si31 C31 110.95(12)
O31 Si31 C41 113.75(13)
C38 Si31 C41 102.07(12)
C31 Si31 C41 111.84(12)
H31N N31 C40 110(2)
H31N N31 C42B 88(2)
C40 N31 C42B 124.5(3)
H31N N31 C39 107(2)
C40 N31 C39 113.9(2)
C42B N31 C39 109.1(3)
H31N N31 C42A 112(2)
C40 N31 C42A 102.5(3)
C42B N31 C42A 26.9(2)
C39 N31 C42A 111.4(3)
C36 C31 C32 117.6(3)
C36 C31 Si31 121.6(2)
C32 C31 Si31 120.7(2)
C33 C32 C31 121.5(3)
C32 C33 C34 120.2(3)
C35 C34 C33 119.4(3)
C34 C35 C36 120.1(3)
C34 C35 C37 121.2(2)
C36 C35 C37 118.7(3)
C31 C36 C35 121.2(3)
F32C C37 F33C 106.2(4)
F32C C37 F33A 56.3(7)
F33C C37 F33A 56.7(7)
F32C C37 F34B 124.6(4)
F33C C37 F34B 78.5(4)
F33A C37 F34B 127.3(4)
F32C C37 F32A 53.1(7)
F33C C37 F32A 132.3(6)
F33A C37 F32A 106.8(2)
F34B C37 F32A 82.5(4)
F32C C37 F32B 25.7(4)
F33C C37 F32B 124.2(5)
F33A C37 F32B 81.4(4)
F34B C37 F32B 106.79(18)
F32A C37 F32B 27.7(4)
F32C C37 F34A 132.9(5)
F33C C37 F34A 52.3(7)
F33A C37 F34A 106.7(2)
F34B C37 F34A 27.4(4)
F32A C37 F34A 106.6(2)
F32B C37 F34A 125.8(4)
F32C C37 F33B 82.9(4)
F33C C37 F33B 29.6(4)
F33A C37 F33B 28.1(4)
F34B C37 F33B 106.68(18)
F32A C37 F33B 127.6(4)
F32B C37 F33B 106.50(18)
F34A C37 F33B 81.7(4)
F32C C37 F34C 105.1(4)
F33C C37 F34C 105.0(4)
F33A C37 F34C 138.7(6)
F34B C37 F34C 29.1(4)
F32A C37 F34C 55.4(7)
F32B C37 F34C 82.1(4)
F34A C37 F34C 56.3(7)
F33B C37 F34C 129.7(5)
F32C C37 C35 114.2(3)
F33C C37 C35 116.3(5)
F33A C37 C35 112.3(4)
F34B C37 C35 111.6(3)
F32A C37 C35 111.3(4)
F32B C37 C35 112.6(2)
F34A C37 C35 112.9(4)
F33B C37 C35 112.3(2)
F34C C37 C35 109.0(4)
C39 C38 Si31 111.16(18)
N31 C39 C38 112.2(2)
N31 C40 C41 112.0(2)
C40 C41 Si31 112.40(18)
C43A C42A N31 109.8(4)
C42A C43A C44A 113.8(4)
C45A C44A C43A 112.9(5)
O32A C45A C44A 122.7(5)
O32A C45A C46A 118.7(7)
C44A C45A C46A 118.6(5)
C47A C46A C51A 120.5(7)
C47A C46A C45A 120.4(7)
C51A C46A C45A 119.1(6)
C48A C47A C46A 120.6(9)
C49A C48A C47A 117.3(10)
F31A C49A C48A 117.7(11)
F31A C49A C50A 117.8(11)
C48A C49A C50A 123.4(9)
C49A C50A C51A 120.0(8)
C50A C51A C46A 117.9(7)
N31 C42B C43B 109.7(5)
C44B C43B C42B 108.9(6)
C43B C44B C45B 112.5(7)
O32B C45B C46B 118.2(8)
O32B C45B C44B 122.1(7)
C46B C45B C44B 119.7(8)
C51B C46B C47B 123.1(9)
C51B C46B C45B 117.0(8)
C47B C46B C45B 119.9(10)
C48B C47B C46B 116.1(12)
C49B C48B C47B 121.4(14)
F31B C49B C48B 118.7(13)
F31B C49B C50B 118.3(14)
C48B C49B C50B 121.5(13)
C51B C50B C49B 119.1(11)
C50B C51B C46B 118.5(7)

loop_
_geom_bond_atom_site_label_1
_geom_bond_atom_site_label_2
_geom_bond_distance
Si1 O1 1.639(2)
Si1 C8 1.866(3)
Si1 C1 1.868(3)
Si1 C11 1.877(3)
N1 H1N 1.05(4)
N1 C10 1.505(3)
N1 C12 1.506(3)
N1 C9 1.509(3)
O2 C15 1.211(4)
F1 C19 1.358(4)
C1 C2 1.396(4)
C1 C6 1.400(4)
C2 C3 1.399(4)
C3 C4 1.391(5)
C3 C7 1.499(5)
C4 C5 1.383(5)
C5 C6 1.384(4)
C7 F4C 1.324(5)
C7 F2C 1.359(6)
C7 F3B 1.364(3)
C7 F4A 1.364(3)
C7 F2A 1.365(3)
C7 F2B 1.365(3)
C7 F4B 1.365(3)
C7 F3A 1.365(3)
C7 F3C 1.397(5)
C8 C9 1.516(4)
C10 C11 1.522(4)
C12 C13 1.525(4)
C13 C14 1.527(4)
C14 C15 1.512(5)
C15 C16 1.491(4)
C16 C17 1.382(4)
C16 C21 1.412(4)
C17 C18 1.386(4)
C18 C19 1.374(5)
C19 C20 1.376(5)
C20 C21 1.375(5)
Si31 O31 1.635(2)
Si31 C38 1.857(3)
Si31 C31 1.870(3)
Si31 C41 1.876(3)
N31 H31N 0.92(4)
N31 C40 1.497(4)
N31 C42B 1.505(6)
N31 C39 1.510(3)
N31 C42A 1.538(5)
C31 C36 1.390(4)
C31 C32 1.403(4)
C32 C33 1.379(4)
C33 C34 1.389(5)
C34 C35 1.387(4)
C35 C36 1.393(4)
C35 C37 1.492(4)
C37 F32C 1.333(7)
C37 F33C 1.334(8)
C37 F33A 1.348(2)
C37 F34B 1.348(2)
C37 F32A 1.349(2)
C37 F32B 1.349(2)
C37 F34A 1.349(2)
C37 F33B 1.349(2)
C37 F34C 1.391(8)
C38 C39 1.527(3)
C40 C41 1.526(4)
C42A C43A 1.497(6)
C43A C44A 1.549(6)
C44A C45A 1.517(9)
C45A O32A 1.214(7)
C45A C46A 1.530(8)
C46A C47A 1.394(10)
C46A C51A 1.406(9)
C47A C48A 1.390(9)
C48A C49A 1.361(11)
C49A F31A 1.358(10)
C49A C50A 1.375(10)
C50A C51A 1.380(9)
C42B C43B 1.533(9)
C43B C44B 1.516(9)
C44B C45B 1.531(11)
C45B O32B 1.213(11)
C45B C46B 1.530(11)
C46B C51B 1.382(11)
C46B C47B 1.388(13)
C47B C48B 1.375(13)
C48B C49B 1.356(13)
C49B F31B 1.352(13)
C49B C50B 1.373(13)
C50B C51B 1.370(11)

loop_
_geom_torsion_atom_site_label_1
_geom_torsion_atom_site_label_2
_geom_torsion_atom_site_label_3
_geom_torsion_atom_site_label_4
_geom_torsion
O1 Si1 C1 C2 -19.5(3)
C8 Si1 C1 C2 103.5(2)
C11 Si1 C1 C2 -142.8(2)
O1 Si1 C1 C6 162.7(2)
C8 Si1 C1 C6 -74.2(3)
C11 Si1 C1 C6 39.4(3)
C6 C1 C2 C3 -0.3(4)
Si1 C1 C2 C3 -178.2(2)
C1 C2 C3 C4 -0.4(5)
C1 C2 C3 C7 177.9(3)
C2 C3 C4 C5 0.8(5)
C7 C3 C4 C5 -177.5(3)
C3 C4 C5 C6 -0.3(5)
C4 C5 C6 C1 -0.5(5)
C2 C1 C6 C5 0.8(4)
Si1 C1 C6 C5 178.6(2)
C4 C3 C7 F4C 69.2(6)
C2 C3 C7 F4C -109.1(5)
C4 C3 C7 F2C -166.7(4)
C2 C3 C7 F2C 14.9(5)
C4 C3 C7 F3B -21.3(6)
C2 C3 C7 F3B 160.4(6)
C4 C3 C7 F4A 157.9(7)
C2 C3 C7 F4A -20.4(7)
C4 C3 C7 F2A -81.7(7)
C2 C3 C7 F2A 99.9(7)
C4 C3 C7 F2B -140.4(6)
C2 C3 C7 F2B 41.3(6)
C4 C3 C7 F4B 98.5(6)
C2 C3 C7 F4B -79.8(6)
C4 C3 C7 F3A 37.0(7)
C2 C3 C7 F3A -141.4(6)
C4 C3 C7 F3C -48.8(4)
C2 C3 C7 F3C 132.9(4)
O1 Si1 C8 C9 -80.9(2)
C1 Si1 C8 C9 160.79(19)
C11 Si1 C8 C9 40.5(2)
H1N N1 C9 C8 -53.8(19)
C10 N1 C9 C8 66.1(3)
C12 N1 C9 C8 -165.8(2)
Si1 C8 C9 N1 -52.4(3)
H1N N1 C10 C11 47(2)
C12 N1 C10 C11 160.7(2)
C9 N1 C10 C11 -70.9(3)
N1 C10 C11 Si1 59.1(3)
O1 Si1 C11 C10 79.4(2)
C8 Si1 C11 C10 -42.9(2)
C1 Si1 C11 C10 -160.9(2)
H1N N1 C12 C13 -172.2(18)
C10 N1 C12 C13 69.9(3)
C9 N1 C12 C13 -59.1(3)
N1 C12 C13 C14 -171.2(3)
C12 C13 C14 C15 75.0(4)
C13 C14 C15 O2 -3.6(5)
C13 C14 C15 C16 174.9(3)
O2 C15 C16 C17 -174.7(3)
C14 C15 C16 C17 6.9(5)
O2 C15 C16 C21 4.9(5)
C14 C15 C16 C21 -173.5(3)
C21 C16 C17 C18 0.5(5)
C15 C16 C17 C18 -179.9(3)
C16 C17 C18 C19 -1.0(5)
C17 C18 C19 F1 179.8(3)
C17 C18 C19 C20 0.7(5)
F1 C19 C20 C21 -179.1(3)
C18 C19 C20 C21 0.0(5)
C19 C20 C21 C16 -0.5(5)
C17 C16 C21 C20 0.2(5)
C15 C16 C21 C20 -179.4(3)
O31 Si31 C31 C36 -1.5(3)
C38 Si31 C31 C36 -123.8(2)
C41 Si31 C31 C36 122.9(2)
O31 Si31 C31 C32 175.9(2)
C38 Si31 C31 C32 53.5(3)
C41 Si31 C31 C32 -59.8(3)
C36 C31 C32 C33 -1.2(5)
Si31 C31 C32 C33 -178.6(3)
C31 C32 C33 C34 0.8(5)
C32 C33 C34 C35 -0.1(5)
C33 C34 C35 C36 -0.1(5)
C33 C34 C35 C37 179.8(3)
C32 C31 C36 C35 1.0(4)
Si31 C31 C36 C35 178.4(2)
C34 C35 C36 C31 -0.4(4)
C37 C35 C36 C31 179.7(2)
C34 C35 C37 F32C -48.3(6)
C36 C35 C37 F32C 131.6(6)
C34 C35 C37 F33C -172.7(6)
C36 C35 C37 F33C 7.2(7)
C34 C35 C37 F33A -110.0(5)
C36 C35 C37 F33A 69.9(5)
C34 C35 C37 F34B 99.8(4)
C36 C35 C37 F34B -80.3(4)
C34 C35 C37 F32A 9.6(6)
C36 C35 C37 F32A -170.5(5)
C34 C35 C37 F32B -20.3(4)
C36 C35 C37 F32B 159.6(3)
C34 C35 C37 F34A 129.4(5)
C36 C35 C37 F34A -50.7(5)
C34 C35 C37 F33B -140.5(4)
C36 C35 C37 F33B 39.4(4)
C34 C35 C37 F34C 68.9(6)
C36 C35 C37 F34C -111.2(6)
O31 Si31 C38 C39 77.1(2)
C31 Si31 C38 C39 -164.54(19)
C41 Si31 C38 C39 -45.3(2)
H31N N31 C39 C38 53(2)
C40 N31 C39 C38 -68.9(3)
C42B N31 C39 C38 147.1(3)
C42A N31 C39 C38 175.8(3)
Si31 C38 C39 N31 58.4(3)
H31N N31 C40 C41 -54(2)
C42B N31 C40 C41 -155.4(3)
C39 N31 C40 C41 67.0(3)
C42A N31 C40 C41 -172.5(3)
N31 C40 C41 Si31 -56.0(3)
O31 Si31 C41 C40 -77.0(2)
C38 Si31 C41 C40 44.5(2)
C31 Si31 C41 C40 163.18(19)
H31N N31 C42A C43A 55(2)
C40 N31 C42A C43A 172.9(4)
C42B N31 C42A C43A 25.3(6)
C39 N31 C42A C43A -64.9(5)
N31 C42A C43A C44A -167.9(4)
C42A C43A C44A C45A -67.0(6)
C43A C44A C45A O32A 12.2(7)
C43A C44A C45A C46A -168.6(5)
O32A C45A C46A C47A -170.9(8)
C44A C45A C46A C47A 9.9(10)
O32A C45A C46A C51A 6.9(10)
C44A C45A C46A C51A -172.3(6)
C51A C46A C47A C48A -0.5(11)
C45A C46A C47A C48A 177.3(7)
C46A C47A C48A C49A 3.8(11)
C47A C48A C49A F31A -173.8(12)
C47A C48A C49A C50A -6.1(19)
F31A C49A C50A C51A 172.5(13)
C48A C49A C50A C51A 5(2)
C49A C50A C51A C46A -1.1(16)
C47A C46A C51A C50A -0.9(13)
C45A C46A C51A C50A -178.7(7)
H31N N31 C42B C43B 180(2)
C40 N31 C42B C43B -67.2(6)
C39 N31 C42B C43B 72.1(5)
C42A N31 C42B C43B -27.8(6)
N31 C42B C43B C44B -178.2(5)
C42B C43B C44B C45B 178.6(6)
C43B C44B C45B O32B -3.0(11)
C43B C44B C45B C46B 177.6(8)
O32B C45B C46B C51B 7.4(12)
C44B C45B C46B C51B -173.2(7)
O32B C45B C46B C47B -172.2(12)
C44B C45B C46B C47B 7.2(15)
C51B C46B C47B C48B -1.2(13)
C45B C46B C47B C48B 178.4(11)
C46B C47B C48B C49B -3.3(16)
C47B C48B C49B F31B 172.6(16)
C47B C48B C49B C50B 7(3)
F31B C49B C50B C51B -171.9(17)
C48B C49B C50B C51B -6(3)
C49B C50B C51B C46B 2(2)
C47B C46B C51B C50B 1.8(17)
C45B C46B C51B C50B -177.8(11)
